data_4078699
loop_
_publ_author_name
'Wimberg, Jan'
'Meyer, Steffen'
'Dechert, Sebastian'
'Meyer, Franc'

_publ_section_title
;
 Gold(I), Gold(III), and Heterometallic Gold(I)--Silver(I) and
 Gold(I)--Copper(I) Complexes of a Pyridazine-Bridged NHC/Pyrazole Hybrid
 Ligand and Their Initial Application in Catalysis
;
_journal_issue 14
_journal_name_full Organometallics
_journal_page_first 5025
_journal_paper_doi 10.1021/om300335w
_journal_volume 31
_journal_year 2012
_chemical_formula_moiety 'C42 H44 Au N12 +, F6 P -'
_chemical_formula_sum 'C42 H44 Au F6 N12 P'
_chemical_formula_weight 1058.83
_chemical_name_systematic
;
 ?
;
_space_group_IT_number 61
_symmetry_cell_setting orthorhombic
_symmetry_space_group_name_Hall '-P 2ac 2ab'
_symmetry_space_group_name_H-M 'P b c a'
_atom_sites_solution_hydrogens geom
_atom_sites_solution_primary direct
_atom_sites_solution_secondary difmap
_audit_creation_method SHELXL-97
_cell_angle_alpha 90.00
_cell_angle_beta 90.00
_cell_angle_gamma 90.00
_cell_formula_units_Z 8
_cell_length_a 21.3507(3)
_cell_length_b 16.7990(4)
_cell_length_c 24.2172(4)
_cell_measurement_reflns_used 78351
_cell_measurement_temperature 133(2)
_cell_measurement_theta_max 25.68
_cell_measurement_theta_min 1.68
_cell_volume 8686.0(3)
_computing_cell_refinement 'X-AREA (Stoe & Cie, 2002)'
_computing_data_collection 'X-AREA (Stoe & Cie, 2002)'
_computing_data_reduction 'X-AREA (Stoe & Cie, 2002)'
_computing_molecular_graphics 'DIAMOND (Brandenburg, 2001)'
_computing_publication_material 'SHELXL-97 (Sheldrick, 1997)'
_computing_structure_refinement 'SHELXL-97 (Sheldrick, 1997)'
_computing_structure_solution 'SHELXS-97 (Sheldrick, 1990)'
_diffrn_ambient_temperature 133(2)
_diffrn_measured_fraction_theta_full 0.956
_diffrn_measured_fraction_theta_max 0.952
_diffrn_measurement_device_type 'Stoe IPDS II'
_diffrn_measurement_method \w
_diffrn_radiation_monochromator graphite
_diffrn_radiation_source 'fine-focus sealed tube'
_diffrn_radiation_type MoK\a
_diffrn_radiation_wavelength 0.71073
_diffrn_reflns_av_R_equivalents 0.0574
_diffrn_reflns_av_sigmaI/netI 0.0272
_diffrn_reflns_limit_h_max 25
_diffrn_reflns_limit_h_min -25
_diffrn_reflns_limit_k_max 20
_diffrn_reflns_limit_k_min -20
_diffrn_reflns_limit_l_max 27
_diffrn_reflns_limit_l_min -29
_diffrn_reflns_number 78351
_diffrn_reflns_theta_full 25.15
_diffrn_reflns_theta_max 25.68
_diffrn_reflns_theta_min 1.68
_exptl_absorpt_coefficient_mu 3.497
_exptl_absorpt_correction_T_max 0.7092
_exptl_absorpt_correction_T_min 0.4273
_exptl_absorpt_correction_type numerical
_exptl_absorpt_process_details 'X-RED (Stoe & Cie, 2002)'
_exptl_crystal_colour colorless
_exptl_crystal_density_diffrn 1.619
_exptl_crystal_density_method 'not measured'
_exptl_crystal_description block
_exptl_crystal_F_000 4224
_exptl_crystal_size_max 0.22
_exptl_crystal_size_mid 0.16
_exptl_crystal_size_min 0.09
_refine_diff_density_max 0.650
_refine_diff_density_min -1.339
_refine_diff_density_rms 0.070
_refine_ls_extinction_method none
_refine_ls_goodness_of_fit_ref 1.094
_refine_ls_hydrogen_treatment constr
_refine_ls_matrix_type full
_refine_ls_number_parameters 569
_refine_ls_number_reflns 7846
_refine_ls_number_restraints 0
_refine_ls_restrained_S_all 1.094
_refine_ls_R_factor_all 0.0459
_refine_ls_R_factor_gt 0.0310
_refine_ls_shift/su_max 0.003
_refine_ls_shift/su_mean 0.000
_refine_ls_structure_factor_coef Fsqd
_refine_ls_weighting_details 'calc w=1/[\s^2^(Fo^2^)+(0.0199P)^2^+3.7231P] where P=(Fo^2^+2Fc^2^)/3'
_refine_ls_weighting_scheme calc
_refine_ls_wR_factor_gt 0.0462
_refine_ls_wR_factor_ref 0.0491
_reflns_number_gt 6480
_reflns_number_total 7846
_reflns_threshold_expression >2sigma(I)
_cod_data_source_file om300335w_si_002.cif
_cod_data_source_block 2-jw43
_cod_depositor_comments
;
The following automatic conversions were performed:

'_symmetry_cell_setting' value 'Orthorhombic' changed to
'orthorhombic' according to
/home/saulius/struct/CIF-dictionaries/cif_core.dic dictionary named
'cif_core.dic' version 2.4.2 from 2011-04-26.

Automatic conversion script
Id: cif_fix_values 1891 2012-01-12 08:04:46Z andrius 
;
_cod_database_code 4078699

loop_
_symmetry_equiv_pos_as_xyz
'x, y, z'
'-x+1/2, -y, z+1/2'
'-x, y+1/2, -z+1/2'
'x+1/2, -y+1/2, -z'
'-x, -y, -z'
'x-1/2, y, -z-1/2'
'x, -y-1/2, z-1/2'
'-x-1/2, y-1/2, z'

loop_
_atom_site_label
_atom_site_type_symbol
_atom_site_fract_x
_atom_site_fract_y
_atom_site_fract_z
_atom_site_U_iso_or_equiv
_atom_site_adp_type
_atom_site_occupancy
_atom_site_symmetry_multiplicity
_atom_site_calc_flag
_atom_site_refinement_flags
Au1 Au 0.550009(5) 0.788186(6) 0.490327(5) 0.01925(4) Uani 1 1 d .
N1 N 0.57331(15) 0.55823(18) 0.60285(13) 0.0321(7) Uani 1 1 d .
N2 N 0.50940(13) 0.63221(16) 0.54673(11) 0.0225(6) Uani 1 1 d .
N3 N 0.44640(13) 0.66879(15) 0.48252(11) 0.0239(6) Uani 1 1 d .
N4 N 0.61228(16) 0.5481(2) 0.64611(14) 0.0359(8) Uani 1 1 d .
N5 N 0.66940(15) 0.5972(2) 0.72034(13) 0.0348(8) Uani 1 1 d .
N6 N 0.68902(15) 0.6629(2) 0.74938(15) 0.0429(9) Uani 1 1 d .
N11 N 0.56025(14) 0.93565(16) 0.33353(11) 0.0246(6) Uani 1 1 d .
N12 N 0.61204(12) 0.91212(16) 0.41574(11) 0.0203(6) Uani 1 1 d .
N13 N 0.63768(11) 0.92850(15) 0.50029(11) 0.0210(6) Uani 1 1 d .
N14 N 0.53003(14) 0.91205(17) 0.28763(12) 0.0260(6) Uani 1 1 d .
N15 N 0.48937(14) 0.81305(16) 0.23104(12) 0.0245(6) Uani 1 1 d .
N16 N 0.48554(15) 0.73266(17) 0.21938(12) 0.0299(7) Uani 1 1 d .
C1 C 0.49817(15) 0.69207(16) 0.51008(14) 0.0210(6) Uani 1 1 d .
C2 C 0.46471(16) 0.5720(2) 0.54103(15) 0.0289(8) Uani 1 1 d .
H2 H 0.4626 0.5249 0.5611 0.080 Uiso 1 1 calc R
C3 C 0.42550(16) 0.59540(19) 0.50095(15) 0.0278(8) Uani 1 1 d .
H3 H 0.3908 0.5676 0.4880 0.080 Uiso 1 1 calc R
C4 C 0.41633(15) 0.7168(2) 0.44053(14) 0.0244(7) Uani 1 1 d .
C5 C 0.42718(16) 0.6984(2) 0.38517(15) 0.0278(8) Uani 1 1 d .
C6 C 0.39782(18) 0.7461(2) 0.34600(16) 0.0331(8) Uani 1 1 d .
H6 H 0.4038 0.7349 0.3088 0.080 Uiso 1 1 calc R
C7 C 0.35999(17) 0.8096(2) 0.36053(16) 0.0327(9) Uani 1 1 d .
C8 C 0.34937(18) 0.8246(2) 0.41595(16) 0.0339(8) Uani 1 1 d .
H8 H 0.3233 0.8665 0.4259 0.080 Uiso 1 1 calc R
C9 C 0.37695(17) 0.7783(2) 0.45752(15) 0.0304(8) Uani 1 1 d .
C10 C 0.46916(19) 0.6306(2) 0.36909(17) 0.0363(9) Uani 1 1 d .
H10A H 0.5099 0.6384 0.3850 0.080 Uiso 1 1 calc R
H10B H 0.4727 0.6284 0.3296 0.080 Uiso 1 1 calc R
H10C H 0.4518 0.5815 0.3824 0.080 Uiso 1 1 calc R
C11 C 0.3297(2) 0.8614(3) 0.3173(2) 0.0511(12) Uani 1 1 d .
H11A H 0.3276 0.8329 0.2830 0.080 Uiso 1 1 calc R
H11B H 0.3541 0.9089 0.3124 0.080 Uiso 1 1 calc R
H11C H 0.2882 0.8755 0.3290 0.080 Uiso 1 1 calc R
C12 C 0.36327(19) 0.7937(3) 0.51809(15) 0.0400(9) Uani 1 1 d .
H12A H 0.3604 0.7439 0.5374 0.080 Uiso 1 1 calc R
H12B H 0.3244 0.8219 0.5215 0.080 Uiso 1 1 calc R
H12C H 0.3964 0.8250 0.5337 0.080 Uiso 1 1 calc R
C13 C 0.55665(16) 0.6305(2) 0.58822(13) 0.0249(7) Uani 1 1 d .
C14 C 0.57860(17) 0.6995(2) 0.61371(14) 0.0276(7) Uani 1 1 d .
H14 H 0.5672 0.7499 0.6014 0.080 Uiso 1 1 calc R
C15 C 0.61771(18) 0.6889(2) 0.65772(16) 0.0317(9) Uani 1 1 d .
H15 H 0.6342 0.7321 0.6768 0.080 Uiso 1 1 calc R
C16 C 0.63203(16) 0.6115(2) 0.67300(15) 0.0292(8) Uani 1 1 d .
C17 C 0.68941(17) 0.5270(3) 0.74407(17) 0.0405(10) Uani 1 1 d .
C18 C 0.72369(19) 0.5505(4) 0.78865(17) 0.0492(13) Uani 1 1 d .
H18 H 0.7446 0.5172 0.8131 0.080 Uiso 1 1 calc R
C19 C 0.72193(19) 0.6324(4) 0.79107(17) 0.0497(13) Uani 1 1 d .
C20 C 0.6729(2) 0.4462(3) 0.7243(2) 0.0560(13) Uani 1 1 d .
H20A H 0.6921 0.4071 0.7478 0.080 Uiso 1 1 calc R
H20B H 0.6875 0.4394 0.6872 0.080 Uiso 1 1 calc R
H20C H 0.6282 0.4396 0.7253 0.080 Uiso 1 1 calc R
C21 C 0.7511(2) 0.6868(4) 0.8328(2) 0.0697(17) Uani 1 1 d .
H21A H 0.7927 0.7004 0.8212 0.080 Uiso 1 1 calc R
H21B H 0.7527 0.6606 0.8679 0.080 Uiso 1 1 calc R
H21C H 0.7264 0.7344 0.8358 0.080 Uiso 1 1 calc R
C31 C 0.60321(15) 0.88156(19) 0.46696(14) 0.0214(7) Uani 1 1 d .
C32 C 0.65083(17) 0.9781(2) 0.41753(15) 0.0270(8) Uani 1 1 d .
H32 H 0.6629 1.0096 0.3878 0.080 Uiso 1 1 calc R
C33 C 0.66751(15) 0.9876(2) 0.47037(15) 0.0273(7) Uani 1 1 d .
H33 H 0.6941 1.0266 0.4844 0.080 Uiso 1 1 calc R
C34 C 0.64156(15) 0.9189(2) 0.55924(14) 0.0228(7) Uani 1 1 d .
C35 C 0.69223(16) 0.8766(2) 0.58127(15) 0.0291(8) Uani 1 1 d .
C36 C 0.69436(18) 0.8674(2) 0.63818(16) 0.0339(9) Uani 1 1 d .
H36 H 0.7276 0.8395 0.6537 0.080 Uiso 1 1 calc R
C37 C 0.64833(19) 0.8984(2) 0.67279(15) 0.0326(8) Uani 1 1 d .
C38 C 0.59905(18) 0.9404(2) 0.64906(16) 0.0322(8) Uani 1 1 d .
H38 H 0.5680 0.9614 0.6717 0.080 Uiso 1 1 calc R
C39 C 0.59503(16) 0.9519(2) 0.59222(15) 0.0267(7) Uani 1 1 d .
C40 C 0.7412(2) 0.8412(3) 0.54394(19) 0.0509(12) Uani 1 1 d .
H40A H 0.7737 0.8175 0.5659 0.080 Uiso 1 1 calc R
H40B H 0.7588 0.8822 0.5211 0.080 Uiso 1 1 calc R
H40C H 0.7224 0.8012 0.5210 0.080 Uiso 1 1 calc R
C41 C 0.6515(2) 0.8873(3) 0.73454(16) 0.0435(10) Uani 1 1 d .
H41A H 0.6736 0.9313 0.7508 0.080 Uiso 1 1 calc R
H41B H 0.6731 0.8387 0.7428 0.080 Uiso 1 1 calc R
H41C H 0.6098 0.8850 0.7493 0.080 Uiso 1 1 calc R
C42 C 0.54175(19) 0.9984(3) 0.56732(16) 0.0407(10) Uani 1 1 d .
H42A H 0.5582 1.0410 0.5452 0.080 Uiso 1 1 calc R
H42B H 0.5162 1.0200 0.5963 0.080 Uiso 1 1 calc R
H42C H 0.5169 0.9639 0.5446 0.080 Uiso 1 1 calc R
C43 C 0.58351(14) 0.88110(19) 0.36704(13) 0.0200(7) Uani 1 1 d .
C44 C 0.58333(16) 0.7999(2) 0.35663(14) 0.0250(7) Uani 1 1 d .
H44 H 0.6028 0.7638 0.3802 0.080 Uiso 1 1 calc R
C45 C 0.55290(18) 0.77566(19) 0.30984(13) 0.0269(7) Uani 1 1 d .
H45 H 0.5509 0.7222 0.3000 0.080 Uiso 1 1 calc R
C46 C 0.52491(16) 0.8349(2) 0.27748(14) 0.0225(7) Uani 1 1 d .
C47 C 0.45357(18) 0.8580(2) 0.19532(13) 0.0284(7) Uani 1 1 d .
C48 C 0.42669(17) 0.8048(2) 0.15976(15) 0.0312(9) Uani 1 1 d .
H48 H 0.3998 0.8164 0.1306 0.080 Uiso 1 1 calc R
C49 C 0.4478(2) 0.7287(2) 0.17599(14) 0.0321(8) Uani 1 1 d .
C50 C 0.4458(2) 0.9458(2) 0.19704(15) 0.0360(8) Uani 1 1 d .
H50A H 0.4301 0.9613 0.2326 0.080 Uiso 1 1 calc R
H50B H 0.4168 0.9620 0.1689 0.080 Uiso 1 1 calc R
H50C H 0.4856 0.9709 0.1907 0.080 Uiso 1 1 calc R
C51 C 0.4323(2) 0.6493(3) 0.15154(19) 0.0469(11) Uani 1 1 d .
H51A H 0.4555 0.6422 0.1179 0.080 Uiso 1 1 calc R
H51B H 0.3883 0.6467 0.1438 0.080 Uiso 1 1 calc R
H51C H 0.4433 0.6081 0.1772 0.080 Uiso 1 1 calc R
P1 P 0.67657(5) 0.59872(6) 0.42687(4) 0.0304(2) Uani 1 1 d .
F1 F 0.60809(11) 0.59256(16) 0.45259(12) 0.0547(7) Uani 1 1 d .
F2 F 0.67713(11) 0.69169(14) 0.43980(11) 0.0474(6) Uani 1 1 d .
F3 F 0.70599(13) 0.58148(19) 0.48616(11) 0.0657(8) Uani 1 1 d .
F4 F 0.67611(14) 0.50638(15) 0.41361(14) 0.0673(8) Uani 1 1 d .
F5 F 0.64727(13) 0.61733(18) 0.36810(10) 0.0589(7) Uani 1 1 d .
F6 F 0.74553(11) 0.60472(14) 0.40164(11) 0.0466(6) Uani 1 1 d .

loop_
_atom_site_aniso_label
_atom_site_aniso_U_11
_atom_site_aniso_U_22
_atom_site_aniso_U_33
_atom_site_aniso_U_23
_atom_site_aniso_U_13
_atom_site_aniso_U_12
Au1 0.01889(6) 0.01892(6) 0.01995(6) 0.00160(5) -0.00105(5) -0.00256(5)
N1 0.0354(17) 0.0297(17) 0.0313(18) 0.0053(13) -0.0062(13) 0.0017(13)
N2 0.0237(15) 0.0208(14) 0.0229(15) 0.0025(11) -0.0009(11) -0.0016(11)
N3 0.0234(13) 0.0222(13) 0.0260(16) 0.0036(10) -0.0025(13) -0.0033(11)
N4 0.0399(19) 0.0371(19) 0.0306(18) 0.0044(14) -0.0066(14) 0.0089(15)
N5 0.0256(17) 0.053(2) 0.0255(18) 0.0052(15) 0.0005(13) 0.0092(15)
N6 0.0269(19) 0.074(3) 0.0275(17) -0.0079(18) -0.0035(15) 0.0091(16)
N11 0.0281(16) 0.0226(14) 0.0231(15) 0.0003(11) 0.0005(12) -0.0003(12)
N12 0.0200(14) 0.0174(14) 0.0235(16) 0.0015(11) 0.0024(11) -0.0039(11)
N13 0.0188(12) 0.0237(13) 0.0207(18) -0.0011(10) 0.0019(11) -0.0032(10)
N14 0.0305(16) 0.0234(15) 0.0242(16) -0.0008(11) 0.0007(12) -0.0001(12)
N15 0.0283(16) 0.0225(14) 0.0226(15) -0.0001(11) -0.0004(12) -0.0001(11)
N16 0.0408(19) 0.0227(16) 0.0261(16) -0.0056(11) 0.0010(13) -0.0040(12)
C1 0.0223(14) 0.0174(14) 0.0233(15) -0.0003(12) 0.0008(14) 0.0024(11)
C2 0.032(2) 0.0195(17) 0.035(2) 0.0047(14) -0.0023(15) -0.0062(13)
C3 0.0267(16) 0.0218(16) 0.035(2) 0.0017(14) -0.0023(15) -0.0066(13)
C4 0.0207(16) 0.0213(16) 0.0312(19) 0.0057(15) -0.0063(13) -0.0055(14)
C5 0.0252(17) 0.028(2) 0.030(2) 0.0029(14) -0.0044(14) -0.0061(14)
C6 0.032(2) 0.036(2) 0.031(2) 0.0068(16) -0.0052(16) -0.0084(16)
C7 0.028(2) 0.031(2) 0.039(2) 0.0087(15) -0.0099(16) -0.0070(15)
C8 0.0287(19) 0.0296(19) 0.043(2) 0.0039(16) -0.0076(17) 0.0008(16)
C9 0.0301(18) 0.0229(19) 0.038(2) 0.0003(15) -0.0090(15) -0.0023(15)
C10 0.042(2) 0.031(2) 0.036(2) 0.0034(16) 0.0037(16) 0.0025(16)
C11 0.049(3) 0.053(3) 0.052(3) 0.018(2) -0.018(2) 0.000(2)
C12 0.047(2) 0.043(2) 0.031(2) -0.0112(19) -0.0115(16) 0.0106(19)
C13 0.0243(17) 0.0262(16) 0.0242(17) 0.0043(13) -0.0004(14) 0.0026(14)
C14 0.0314(18) 0.0259(19) 0.0254(19) 0.0022(14) -0.0012(14) -0.0016(15)
C15 0.0287(19) 0.037(2) 0.029(2) 0.0036(15) -0.0022(15) -0.0021(15)
C16 0.0200(17) 0.046(2) 0.0217(19) 0.0020(15) 0.0029(14) 0.0054(15)
C17 0.025(2) 0.068(3) 0.028(2) 0.017(2) 0.0030(17) 0.0144(18)
C18 0.026(2) 0.096(4) 0.025(2) 0.015(2) 0.0040(17) 0.016(2)
C19 0.023(2) 0.102(4) 0.024(2) -0.003(2) 0.0025(16) 0.011(2)
C20 0.050(3) 0.060(3) 0.059(3) 0.031(2) -0.005(2) 0.012(2)
C21 0.036(3) 0.131(5) 0.042(3) -0.020(3) -0.011(2) 0.011(3)
C31 0.0196(16) 0.0223(17) 0.0224(17) 0.0010(13) 0.0004(13) 0.0031(12)
C32 0.0244(18) 0.0268(18) 0.030(2) 0.0016(14) 0.0056(15) -0.0072(14)
C33 0.0232(17) 0.0248(18) 0.0338(19) 0.0005(14) 0.0031(14) -0.0076(13)
C34 0.0204(17) 0.0233(17) 0.025(2) -0.0001(13) -0.0032(14) -0.0040(13)
C35 0.0239(18) 0.0281(19) 0.035(2) -0.0008(15) -0.0043(15) 0.0022(14)
C36 0.034(2) 0.034(2) 0.034(2) 0.0017(16) -0.0131(16) -0.0005(16)
C37 0.039(2) 0.032(2) 0.027(2) -0.0022(15) -0.0065(17) -0.0081(17)
C38 0.032(2) 0.036(2) 0.029(2) -0.0037(15) -0.0020(16) 0.0004(16)
C39 0.0230(17) 0.0283(19) 0.029(2) -0.0039(14) -0.0008(14) -0.0007(14)
C40 0.041(3) 0.063(3) 0.049(3) 0.001(2) 0.002(2) 0.023(2)
C41 0.058(3) 0.044(2) 0.029(2) 0.0022(17) -0.0107(19) -0.008(2)
C42 0.033(2) 0.059(3) 0.030(2) -0.0034(18) -0.0022(17) 0.019(2)
C43 0.0162(15) 0.0233(17) 0.0206(18) -0.0024(12) 0.0037(13) -0.0006(12)
C44 0.0298(18) 0.0216(18) 0.0237(18) -0.0008(13) 0.0040(14) 0.0037(14)
C45 0.0328(18) 0.0226(17) 0.0255(17) -0.0024(12) 0.0040(16) 0.0023(16)
C46 0.0254(17) 0.0237(17) 0.0184(17) -0.0003(13) 0.0049(13) 0.0010(13)
C47 0.0274(17) 0.0372(19) 0.0208(17) 0.0009(14) 0.0035(16) 0.0019(17)
C48 0.0306(19) 0.042(2) 0.0211(19) -0.0021(15) 0.0008(14) -0.0009(15)
C49 0.039(2) 0.034(2) 0.0240(18) -0.0052(13) 0.0007(17) -0.0059(17)
C50 0.043(2) 0.037(2) 0.029(2) -0.0001(15) -0.0060(18) 0.0132(19)
C51 0.059(3) 0.038(2) 0.043(3) -0.0066(19) -0.011(2) -0.010(2)
P1 0.0261(5) 0.0271(5) 0.0381(6) 0.0007(4) -0.0013(4) 0.0060(4)
F1 0.0320(13) 0.0490(16) 0.083(2) 0.0035(13) 0.0157(12) 0.0047(11)
F2 0.0454(14) 0.0326(14) 0.0642(17) -0.0091(10) -0.0036(12) 0.0061(10)
F3 0.0602(17) 0.096(2) 0.0414(15) 0.0154(15) -0.0006(13) 0.0405(16)
F4 0.0653(18) 0.0266(13) 0.110(2) -0.0069(14) 0.0202(16) 0.0034(13)
F5 0.0590(17) 0.077(2) 0.0408(15) -0.0057(13) -0.0168(13) 0.0171(15)
F6 0.0347(13) 0.0452(14) 0.0600(17) 0.0050(11) 0.0104(11) 0.0086(11)

loop_
_atom_type_symbol
_atom_type_description
_atom_type_scat_dispersion_real
_atom_type_scat_dispersion_imag
_atom_type_scat_source
C C 0.0033 0.0016 'International Tables Vol C Tables 4.2.6.8 and 6.1.1.4'
H H 0.0000 0.0000 'International Tables Vol C Tables 4.2.6.8 and 6.1.1.4'
N N 0.0061 0.0033 'International Tables Vol C Tables 4.2.6.8 and 6.1.1.4'
F F 0.0171 0.0103 'International Tables Vol C Tables 4.2.6.8 and 6.1.1.4'
P P 0.1023 0.0942 'International Tables Vol C Tables 4.2.6.8 and 6.1.1.4'
Au Au -2.0133 8.8022 'International Tables Vol C Tables 4.2.6.8 and 6.1.1.4'

loop_
_geom_angle_atom_site_label_1
_geom_angle_atom_site_label_2
_geom_angle_atom_site_label_3
_geom_angle
C1 Au1 C31 177.07(13)
C13 N1 N4 119.5(3)
C1 N2 C2 110.5(3)
C1 N2 C13 126.8(3)
C2 N2 C13 122.6(3)
C1 N3 C3 111.3(3)
C1 N3 C4 123.3(3)
C3 N3 C4 125.4(3)
C16 N4 N1 118.6(3)
N6 N5 C17 112.3(3)
N6 N5 C16 116.7(3)
C17 N5 C16 131.0(4)
C19 N6 N5 103.9(4)
C43 N11 N14 118.9(3)
C31 N12 C32 111.0(3)
C31 N12 C43 124.0(3)
C32 N12 C43 125.0(3)
C31 N13 C33 111.0(3)
C31 N13 C34 124.1(3)
C33 N13 C34 125.0(3)
C46 N14 N11 118.8(3)
C47 N15 N16 112.0(3)
C47 N15 C46 131.1(3)
N16 N15 C46 116.8(3)
C49 N16 N15 104.3(3)
N3 C1 N2 104.6(3)
N3 C1 Au1 124.4(2)
N2 C1 Au1 130.5(2)
C3 C2 N2 106.6(3)
C2 C3 N3 107.0(3)
C9 C4 C5 123.2(3)
C9 C4 N3 118.2(3)
C5 C4 N3 118.5(3)
C6 C5 C4 116.9(3)
C6 C5 C10 122.0(3)
C4 C5 C10 121.1(3)
C7 C6 C5 122.3(4)
C6 C7 C8 118.9(3)
C6 C7 C11 121.3(4)
C8 C7 C11 119.9(4)
C7 C8 C9 121.8(4)
C4 C9 C8 116.9(3)
C4 C9 C12 121.9(3)
C8 C9 C12 121.2(3)
N1 C13 C14 123.9(3)
N1 C13 N2 113.6(3)
C14 C13 N2 122.3(3)
C15 C14 C13 116.3(3)
C14 C15 C16 117.8(4)
N4 C16 C15 123.8(3)
N4 C16 N5 116.3(3)
C15 C16 N5 120.0(4)
C18 C17 N5 104.3(4)
C18 C17 C20 130.5(4)
N5 C17 C20 125.1(4)
C17 C18 C19 108.0(4)
N6 C19 C18 111.5(4)
N6 C19 C21 119.6(5)
C18 C19 C21 128.9(4)
N13 C31 N12 104.5(3)
N13 C31 Au1 126.5(2)
N12 C31 Au1 129.0(2)
C33 C32 N12 106.6(3)
C32 C33 N13 107.0(3)
C39 C34 C35 122.4(3)
C39 C34 N13 119.0(3)
C35 C34 N13 118.6(3)
C36 C35 C34 117.4(3)
C36 C35 C40 122.0(3)
C34 C35 C40 120.6(3)
C35 C36 C37 122.2(3)
C38 C37 C36 118.4(3)
C38 C37 C41 120.4(4)
C36 C37 C41 121.2(4)
C37 C38 C39 121.7(3)
C34 C39 C38 118.0(3)
C34 C39 C42 121.1(3)
C38 C39 C42 120.9(3)
N11 C43 C44 124.7(3)
N11 C43 N12 114.5(3)
C44 C43 N12 120.7(3)
C45 C44 C43 116.4(3)
C44 C45 C46 117.0(3)
N14 C46 C45 123.8(3)
N14 C46 N15 116.7(3)
C45 C46 N15 119.5(3)
C48 C47 N15 105.6(3)
C48 C47 C50 128.4(3)
N15 C47 C50 126.0(3)
C47 C48 C49 106.5(3)
N16 C49 C48 111.7(3)
N16 C49 C51 119.5(3)
C48 C49 C51 128.8(4)
F4 P1 F5 90.49(17)
F4 P1 F1 90.57(15)
F5 P1 F1 90.10(16)
F4 P1 F2 179.62(18)
F5 P1 F2 89.20(15)
F1 P1 F2 89.65(14)
F4 P1 F3 90.41(18)
F5 P1 F3 179.10(17)
F1 P1 F3 89.87(16)
F2 P1 F3 89.90(16)
F4 P1 F6 89.42(14)
F5 P1 F6 90.45(15)
F1 P1 F6 179.46(17)
F2 P1 F6 90.36(14)
F3 P1 F6 89.58(15)

loop_
_geom_bond_atom_site_label_1
_geom_bond_atom_site_label_2
_geom_bond_distance
Au1 C1 2.015(3)
Au1 C31 2.018(3)
N1 C13 1.314(4)
N1 N4 1.349(4)
N2 C1 1.363(4)
N2 C2 1.397(4)
N2 C13 1.424(4)
N3 C1 1.349(4)
N3 C3 1.385(4)
N3 C4 1.448(4)
N4 C16 1.318(5)
N5 N6 1.374(5)
N5 C17 1.380(5)
N5 C16 1.417(5)
N6 C19 1.333(6)
N11 C43 1.321(4)
N11 N14 1.345(4)
N12 C31 1.356(4)
N12 C32 1.384(4)
N12 C43 1.426(4)
N13 C31 1.347(4)
N13 C33 1.385(4)
N13 C34 1.439(4)
N14 C46 1.324(4)
N15 C47 1.380(4)
N15 N16 1.382(4)
N15 C46 1.405(4)
N16 C49 1.326(5)
C2 C3 1.341(5)
C4 C9 1.394(5)
C4 C5 1.395(5)
C5 C6 1.391(5)
C5 C10 1.501(5)
C6 C7 1.384(6)
C7 C8 1.384(6)
C7 C11 1.508(5)
C8 C9 1.402(5)
C9 C12 1.518(5)
C13 C14 1.393(5)
C14 C15 1.366(5)
C15 C16 1.385(5)
C17 C18 1.363(6)
C17 C20 1.482(7)
C18 C19 1.377(8)
C19 C21 1.497(7)
C32 C33 1.338(5)
C34 C39 1.390(5)
C34 C35 1.400(5)
C35 C36 1.388(5)
C35 C40 1.505(5)
C36 C37 1.393(6)
C37 C38 1.391(5)
C37 C41 1.509(5)
C38 C39 1.393(5)
C39 C42 1.506(5)
C43 C44 1.388(5)
C44 C45 1.368(5)
C45 C46 1.401(5)
C47 C48 1.368(5)
C47 C50 1.485(5)
C48 C49 1.410(5)
C49 C51 1.496(5)
P1 F4 1.584(3)
P1 F5 1.586(3)
P1 F1 1.592(3)
P1 F2 1.593(2)
P1 F3 1.594(3)
P1 F6 1.597(3)
